data_7034324
loop_
_publ_author_name
'Roa, A. E.'
'Campos, J.'
'Paneque, M.'
'Salazar, V.'
'Otero, A.'
'Lara-S\'anchez, A'
'Rodr\'iguez, A M'
'L\'opez-Solera, I'
'G\'omez, M V'

_publ_section_title
;
 Synthesis of new heteroscorpionate iridium(i) and iridium(iii) complexes.
;
_journal_issue 15
_journal_name_full 'Dalton transactions (Cambridge, England : 2003)'
_journal_page_first 6987
_journal_page_last 6998
_journal_paper_doi 10.1039/c5dt00482a
_journal_volume 44
_journal_year 2015
_chemical_formula_moiety 'C19 H25 Ir N4 O3, H12 O6'
_chemical_formula_sum 'C31 H25 Ir N4 O9'
_chemical_formula_weight 657.63
_chemical_name_systematic
; 
 ? 
;
_space_group_IT_number 14
_symmetry_cell_setting monoclinic
_symmetry_space_group_name_Hall '-P 2ybc'
_symmetry_space_group_name_H-M 'P 1 21/c 1'
_atom_sites_solution_hydrogens geom
_atom_sites_solution_primary direct
_atom_sites_solution_secondary difmap
_audit_creation_method SHELXL-97
_audit_update_record
;
2014-07-04 deposited with the CCDC.
2015-03-09 downloaded from the CCDC.
;
_cell_angle_alpha 90.00
_cell_angle_beta 106.435(3)
_cell_angle_gamma 90.00
_cell_formula_units_Z 4
_cell_length_a 13.2553(5)
_cell_length_b 12.9876(7)
_cell_length_c 13.5364(6)
_cell_measurement_reflns_used 4550
_cell_measurement_temperature 173(2)
_cell_measurement_theta_max 30.10
_cell_measurement_theta_min 4.79
_cell_volume 2235.14(18)
_computing_cell_refinement 'Bruker SAINT'
_computing_data_collection 'Bruker APEX2'
_computing_data_reduction 'Bruker SAINT'
_computing_molecular_graphics 'Bruker SHELXTL'
_computing_publication_material 'Bruker SHELXTL'
_computing_structure_refinement 'SHELXL-97 (Sheldrick, 2008)'
_computing_structure_solution 'SHELXS-97 (Sheldrick, 2008)'
_diffrn_ambient_temperature 173(2)
_diffrn_measured_fraction_theta_full 0.984
_diffrn_measured_fraction_theta_max 0.984
_diffrn_measurement_device_type
;
 'Bruker-Nonius X8kappa APEX II CCD area detector'
;
_diffrn_measurement_method 'phi and omega scans with narrow frames'
_diffrn_radiation_monochromator graphite
_diffrn_radiation_source 'fine-focus sealed tube'
_diffrn_radiation_type MoK\a
_diffrn_radiation_wavelength 0.71073
_diffrn_reflns_av_R_equivalents 0.0405
_diffrn_reflns_av_sigmaI/netI 0.0585
_diffrn_reflns_limit_h_max 15
_diffrn_reflns_limit_h_min -15
_diffrn_reflns_limit_k_max 15
_diffrn_reflns_limit_k_min -7
_diffrn_reflns_limit_l_max 16
_diffrn_reflns_limit_l_min -13
_diffrn_reflns_number 9367
_diffrn_reflns_theta_full 25.24
_diffrn_reflns_theta_max 25.24
_diffrn_reflns_theta_min 4.49
_exptl_absorpt_coefficient_mu 5.997
_exptl_absorpt_correction_T_max 0.5328
_exptl_absorpt_correction_T_min 0.2230
_exptl_absorpt_correction_type multi-scan
_exptl_absorpt_process_details
; 
 SADABS, Bruker (2006). APEX 2. Version 2.1. Bruker Analytical
 X-ray Solutions, Madison, Wisconsin, USA. 
;
_exptl_crystal_colour orange
_exptl_crystal_density_diffrn 1.954
_exptl_crystal_density_method 'not measured'
_exptl_crystal_description needle
_exptl_crystal_F_000 1072
_exptl_crystal_recrystallization_method 'Vapour Deposition'
_exptl_crystal_size_max 0.28
_exptl_crystal_size_mid 0.10
_exptl_crystal_size_min 0.07
_platon_squeeze_details
;
The unit cell contains 6 molecules of water which have been treated as a 
diffuse contribution to the overall scattering without specific atom positions
by SQUEEZE/PLATON. These solvent molecules are allocated in four accesible
voids of 77 A3 (1.5 molecules per void). 
;
_refine_diff_density_max 1.960
_refine_diff_density_min -1.639
_refine_diff_density_rms 0.229
_refine_ls_extinction_method none
_refine_ls_goodness_of_fit_ref 1.067
_refine_ls_hydrogen_treatment constr
_refine_ls_matrix_type full
_refine_ls_number_parameters 250
_refine_ls_number_reflns 3978
_refine_ls_number_restraints 0
_refine_ls_restrained_S_all 1.067
_refine_ls_R_factor_all 0.0566
_refine_ls_R_factor_gt 0.0490
_refine_ls_shift/su_max 0.001
_refine_ls_shift/su_mean 0.000
_refine_ls_structure_factor_coef Fsqd
_refine_ls_weighting_details 'calc w=1/[\s^2^(Fo^2^)+(0.1108P)^2^+0.0000P] where P=(Fo^2^+2Fc^2^)/3'
_refine_ls_weighting_scheme calc
_refine_ls_wR_factor_gt 0.1541
_refine_ls_wR_factor_ref 0.1609
_reflns_number_gt 3344
_reflns_number_total 3978
_reflns_threshold_expression >2sigma(I)
_cod_data_source_file c5dt00482a2.cif
_cod_data_source_block jcm0911a
_cod_depositor_comments 'Adding full bibliography for 7034323--7034326.cif.'
_cod_original_sg_symbol_H-M 'P 21/c'
_cod_database_code 7034324

loop_
_symmetry_equiv_pos_as_xyz
'x, y, z'
'-x, y+1/2, -z+1/2'
'-x, -y, -z'
'x, -y-1/2, z-1/2'

loop_
_atom_site_label
_atom_site_type_symbol
_atom_site_fract_x
_atom_site_fract_y
_atom_site_fract_z
_atom_site_U_iso_or_equiv
_atom_site_adp_type
_atom_site_occupancy
_atom_site_symmetry_multiplicity
_atom_site_calc_flag
_atom_site_refinement_flags
Ir1 Ir 0.25579(3) 0.05961(2) 0.82447(2) 0.03289(19) Uani 1 1 d .
N1 N 0.1602(7) -0.0258(5) 0.9035(6) 0.0400(18) Uani 1 1 d .
N2 N 0.0576(7) -0.0395(5) 0.8531(7) 0.044(2) Uani 1 1 d .
N3 N 0.1678(6) -0.0269(5) 0.6922(6) 0.0356(16) Uani 1 1 d .
N4 N 0.0635(7) -0.0407(5) 0.6794(6) 0.0413(19) Uani 1 1 d .
O1 O 0.1252(4) 0.1561(4) 0.7838(5) 0.0327(13) Uani 1 1 d .
O2 O -0.0471(6) 0.1770(5) 0.7340(6) 0.0592(19) Uani 1 1 d .
O3 O 0.4546(8) -0.0562(7) 0.8860(8) 0.086(3) Uani 1 1 d .
C1 C 0.0144(8) 0.0039(6) 0.7529(8) 0.042(2) Uani 1 1 d .
H1 H -0.0627 -0.0108 0.7296 0.051 Uiso 1 1 calc R
C2 C -0.1021(12) -0.1256(8) 0.8738(11) 0.073(4) Uani 1 1 d .
H2A H -0.1122 -0.1754 0.8175 0.109 Uiso 1 1 calc R
H2B H -0.1447 -0.0642 0.8491 0.109 Uiso 1 1 calc R
H2C H -0.1239 -0.1566 0.9306 0.109 Uiso 1 1 calc R
C3 C 0.0079(10) -0.0969(7) 0.9097(9) 0.052(3) Uani 1 1 d .
C4 C 0.0819(10) -0.1199(6) 0.9977(9) 0.058(3) Uani 1 1 d .
H4 H 0.0704 -0.1579 1.0535 0.069 Uiso 1 1 calc R
C5 C 0.1839(11) -0.0767(7) 0.9938(9) 0.053(3) Uani 1 1 d .
C6 C 0.2858(12) -0.0813(9) 1.0674(9) 0.066(4) Uani 1 1 d .
H6A H 0.3258 -0.1388 1.0503 0.099 Uiso 1 1 calc R
H6B H 0.2778 -0.0915 1.1365 0.099 Uiso 1 1 calc R
H6C H 0.3235 -0.0167 1.0655 0.099 Uiso 1 1 calc R
C7 C -0.0974(9) -0.1260(8) 0.5643(9) 0.057(3) Uani 1 1 d .
H7A H -0.1091 -0.1783 0.6121 0.086 Uiso 1 1 calc R
H7B H -0.1180 -0.1537 0.4941 0.086 Uiso 1 1 calc R
H7C H -0.1397 -0.0649 0.5674 0.086 Uiso 1 1 calc R
C8 C 0.0147(9) -0.0978(7) 0.5931(8) 0.049(2) Uani 1 1 d .
C9 C 0.1002(9) -0.1211(6) 0.5530(7) 0.049(3) Uani 1 1 d .
H9 H 0.0956 -0.1608 0.4930 0.059 Uiso 1 1 calc R
C10 C 0.1886(10) -0.0781(6) 0.6134(8) 0.047(3) Uani 1 1 d .
C11 C 0.2962(10) -0.0823(8) 0.6019(9) 0.056(3) Uani 1 1 d .
H11A H 0.2938 -0.0661 0.5306 0.084 Uiso 1 1 calc R
H11B H 0.3251 -0.1516 0.6191 0.084 Uiso 1 1 calc R
H11C H 0.3408 -0.0321 0.6483 0.084 Uiso 1 1 calc R
C12 C 0.0311(7) 0.1223(6) 0.7563(7) 0.038(2) Uani 1 1 d .
C13 C 0.3223(9) 0.1600(7) 0.7422(7) 0.047(2) Uani 1 1 d .
H13A H 0.3787 0.1244 0.7208 0.056 Uiso 1 1 calc R
H13B H 0.2682 0.1828 0.6794 0.056 Uiso 1 1 calc R
C14 C 0.3672(8) 0.2520(7) 0.8074(8) 0.047(2) Uani 1 1 d .
C15 C 0.3630(8) 0.2538(7) 0.9041(7) 0.043(2) Uani 1 1 d .
C16 C 0.3172(8) 0.1625(6) 0.9426(7) 0.041(2) Uani 1 1 d .
H16A H 0.2609 0.1853 0.9727 0.050 Uiso 1 1 calc R
H16B H 0.3724 0.1280 0.9975 0.050 Uiso 1 1 calc R
C17 C 0.4150(11) 0.3326(10) 0.7540(10) 0.072(4) Uani 1 1 d .
H17A H 0.3590 0.3679 0.7020 0.107 Uiso 1 1 calc R
H17B H 0.4631 0.2995 0.7205 0.107 Uiso 1 1 calc R
H17C H 0.4538 0.3827 0.8047 0.107 Uiso 1 1 calc R
C18 C 0.4037(11) 0.3378(9) 0.9796(9) 0.070(3) Uani 1 1 d .
H18A H 0.4669 0.3141 1.0317 0.105 Uiso 1 1 calc R
H18B H 0.3498 0.3569 1.0132 0.105 Uiso 1 1 calc R
H18C H 0.4211 0.3979 0.9437 0.105 Uiso 1 1 calc R
C19 C 0.3755(9) -0.0131(9) 0.8626(8) 0.054(3) Uani 1 1 d .

loop_
_atom_site_aniso_label
_atom_site_aniso_U_11
_atom_site_aniso_U_22
_atom_site_aniso_U_33
_atom_site_aniso_U_23
_atom_site_aniso_U_13
_atom_site_aniso_U_12
Ir1 0.0403(3) 0.0375(3) 0.0244(3) 0.00167(12) 0.01496(17) 0.00893(13)
N1 0.061(6) 0.033(3) 0.032(4) 0.003(3) 0.022(4) 0.005(4)
N2 0.063(6) 0.034(3) 0.046(5) 0.003(3) 0.034(5) -0.003(4)
N3 0.041(4) 0.034(3) 0.035(4) -0.002(3) 0.015(3) 0.002(3)
N4 0.056(5) 0.036(3) 0.034(4) -0.004(3) 0.017(4) -0.009(3)
O1 0.030(3) 0.030(3) 0.041(3) 0.003(2) 0.015(3) 0.003(2)
O2 0.042(4) 0.046(4) 0.087(6) -0.002(4) 0.014(4) 0.006(3)
O3 0.080(7) 0.112(7) 0.065(6) -0.014(5) 0.017(5) 0.060(5)
C1 0.050(6) 0.037(4) 0.046(6) -0.004(4) 0.024(5) -0.011(4)
C2 0.107(11) 0.048(5) 0.093(10) -0.014(6) 0.077(9) -0.024(6)
C3 0.089(8) 0.028(4) 0.057(7) -0.003(5) 0.050(6) -0.005(5)
C4 0.110(10) 0.027(4) 0.058(7) -0.002(4) 0.059(7) -0.002(5)
C5 0.093(9) 0.032(4) 0.039(6) 0.003(4) 0.029(6) 0.009(5)
C6 0.105(11) 0.058(6) 0.042(7) 0.015(5) 0.031(7) 0.028(7)
C7 0.062(7) 0.048(5) 0.052(6) 0.003(5) 0.000(5) -0.024(5)
C8 0.076(8) 0.029(4) 0.036(5) 0.007(4) 0.007(5) -0.005(5)
C9 0.087(8) 0.035(4) 0.026(5) 0.000(4) 0.018(5) -0.004(5)
C10 0.084(8) 0.029(4) 0.030(5) 0.000(4) 0.020(5) 0.000(5)
C11 0.076(8) 0.059(5) 0.043(6) -0.011(5) 0.032(6) 0.018(6)
C12 0.042(5) 0.033(4) 0.045(5) 0.003(4) 0.022(4) 0.001(4)
C13 0.063(6) 0.057(5) 0.031(5) -0.003(4) 0.031(5) -0.015(5)
C14 0.042(6) 0.056(5) 0.046(6) -0.002(5) 0.020(5) -0.011(4)
C15 0.040(5) 0.056(5) 0.038(5) -0.005(4) 0.018(4) -0.008(4)
C16 0.061(6) 0.046(5) 0.023(4) -0.003(4) 0.019(4) 0.004(4)
C17 0.076(9) 0.088(8) 0.057(7) -0.010(6) 0.029(6) -0.038(7)
C18 0.083(9) 0.077(7) 0.053(7) -0.020(6) 0.025(6) -0.032(7)
C19 0.056(7) 0.068(6) 0.039(6) -0.008(5) 0.016(5) 0.016(6)

loop_
_atom_type_symbol
_atom_type_description
_atom_type_scat_dispersion_real
_atom_type_scat_dispersion_imag
_atom_type_scat_source
C C 0.0033 0.0016 'International Tables Vol C Tables 4.2.6.8 and 6.1.1.4'
H H 0.0000 0.0000 'International Tables Vol C Tables 4.2.6.8 and 6.1.1.4'
N N 0.0061 0.0033 'International Tables Vol C Tables 4.2.6.8 and 6.1.1.4'
O O 0.0106 0.0060 'International Tables Vol C Tables 4.2.6.8 and 6.1.1.4'
Ir Ir -1.4442 7.9887 'International Tables Vol C Tables 4.2.6.8 and 6.1.1.4'

loop_
_geom_angle_atom_site_label_1
_geom_angle_atom_site_label_2
_geom_angle_atom_site_label_3
_geom_angle
C19 Ir1 C13 90.6(5)
C19 Ir1 C16 89.7(4)
C13 Ir1 C16 82.8(3)
C19 Ir1 O1 174.7(4)
C13 Ir1 O1 85.8(3)
C16 Ir1 O1 86.1(3)
C19 Ir1 N3 101.0(4)
C13 Ir1 N3 95.4(3)
C16 Ir1 N3 169.1(3)
O1 Ir1 N3 83.1(3)
C19 Ir1 N1 100.4(4)
C13 Ir1 N1 169.0(4)
C16 Ir1 N1 96.0(3)
O1 Ir1 N1 83.2(3)
N3 Ir1 N1 83.7(3)
C5 N1 N2 109.8(8)
C5 N1 Ir1 132.6(8)
N2 N1 Ir1 117.4(6)
N1 N2 C3 111.4(9)
N1 N2 C1 120.3(7)
C3 N2 C1 128.3(10)
C10 N3 N4 105.2(8)
C10 N3 Ir1 136.8(7)
N4 N3 Ir1 117.9(5)
N3 N4 C8 113.4(8)
N3 N4 C1 119.8(7)
C8 N4 C1 126.8(9)
C12 O1 Ir1 122.8(5)
N2 C1 N4 110.8(8)
N2 C1 C12 110.3(7)
N4 C1 C12 109.1(6)
N2 C1 H1 108.9
N4 C1 H1 108.9
C12 C1 H1 108.9
C3 C2 H2A 109.5
C3 C2 H2B 109.5
H2A C2 H2B 109.5
C3 C2 H2C 109.5
H2A C2 H2C 109.5
H2B C2 H2C 109.5
C4 C3 N2 105.7(11)
C4 C3 C2 130.7(10)
N2 C3 C2 123.5(12)
C3 C4 C5 109.2(9)
C3 C4 H4 125.4
C5 C4 H4 125.4
N1 C5 C6 125.7(11)
N1 C5 C4 103.7(11)
C6 C5 C4 130.6(10)
C5 C6 H6A 109.5
C5 C6 H6B 109.5
H6A C6 H6B 109.5
C5 C6 H6C 109.5
H6A C6 H6C 109.5
H6B C6 H6C 109.5
C8 C7 H7A 109.5
C8 C7 H7B 109.5
H7A C7 H7B 109.5
C8 C7 H7C 109.5
H7A C7 H7C 109.5
H7B C7 H7C 109.5
N4 C8 C9 101.7(9)
N4 C8 C7 123.8(10)
C9 C8 C7 134.4(10)
C10 C9 C8 109.3(9)
C10 C9 H9 125.3
C8 C9 H9 125.3
C9 C10 N3 110.3(10)
C9 C10 C11 128.3(9)
N3 C10 C11 121.4(10)
C10 C11 H11A 109.5
C10 C11 H11B 109.5
H11A C11 H11B 109.5
C10 C11 H11C 109.5
H11A C11 H11C 109.5
H11B C11 H11C 109.5
O2 C12 O1 124.3(7)
O2 C12 C1 117.7(8)
O1 C12 C1 118.0(8)
C14 C13 Ir1 110.1(6)
C14 C13 H13A 109.6
Ir1 C13 H13A 109.6
C14 C13 H13B 109.6
Ir1 C13 H13B 109.6
H13A C13 H13B 108.2
C15 C14 C13 118.2(8)
C15 C14 C17 127.0(9)
C13 C14 C17 114.9(8)
C14 C15 C18 125.6(9)
C14 C15 C16 117.8(8)
C18 C15 C16 116.6(8)
C15 C16 Ir1 110.7(6)
C15 C16 H16A 109.5
Ir1 C16 H16A 109.5
C15 C16 H16B 109.5
Ir1 C16 H16B 109.5
H16A C16 H16B 108.1
C14 C17 H17A 109.5
C14 C17 H17B 109.5
H17A C17 H17B 109.5
C14 C17 H17C 109.5
H17A C17 H17C 109.5
H17B C17 H17C 109.5
C15 C18 H18A 109.5
C15 C18 H18B 109.5
H18A C18 H18B 109.5
C15 C18 H18C 109.5
H18A C18 H18C 109.5
H18B C18 H18C 109.5
O3 C19 Ir1 177.0(12)

loop_
_geom_bond_atom_site_label_1
_geom_bond_atom_site_label_2
_geom_bond_distance
Ir1 C19 1.793(11)
Ir1 C13 2.066(8)
Ir1 C16 2.066(9)
Ir1 O1 2.081(5)
Ir1 N3 2.156(8)
Ir1 N1 2.180(7)
N1 C5 1.345(13)
N1 N2 1.349(12)
N2 C3 1.365(12)
N2 C1 1.430(13)
N3 C10 1.349(12)
N3 N4 1.355(11)
N4 C8 1.379(13)
N4 C1 1.455(12)
O1 C12 1.275(11)
O2 C12 1.222(11)
O3 C19 1.151(14)
C1 C12 1.552(12)
C1 H1 1.0000
C2 C3 1.449(19)
C2 H2A 0.9800
C2 H2B 0.9800
C2 H2C 0.9800
C3 C4 1.345(17)
C4 C5 1.480(17)
C4 H4 0.9500
C5 C6 1.435(19)
C6 H6A 0.9800
C6 H6B 0.9800
C6 H6C 0.9800
C7 C8 1.471(15)
C7 H7A 0.9800
C7 H7B 0.9800
C7 H7C 0.9800
C8 C9 1.421(15)
C9 C10 1.347(15)
C9 H9 0.9500
C10 C11 1.478(16)
C11 H11A 0.9800
C11 H11B 0.9800
C11 H11C 0.9800
C13 C14 1.505(13)
C13 H13A 0.9900
C13 H13B 0.9900
C14 C15 1.327(13)
C14 C17 1.510(14)
C15 C18 1.489(14)
C15 C16 1.492(12)
C16 H16A 0.9900
C16 H16B 0.9900
C17 H17A 0.9800
C17 H17B 0.9800
C17 H17C 0.9800
C18 H18A 0.9800
C18 H18B 0.9800
C18 H18C 0.9800

loop_
_geom_torsion_atom_site_label_1
_geom_torsion_atom_site_label_2
_geom_torsion_atom_site_label_3
_geom_torsion_atom_site_label_4
_geom_torsion
C19 Ir1 N1 C5 33.6(9)
C13 Ir1 N1 C5 -140.7(16)
C16 Ir1 N1 C5 -57.3(9)
O1 Ir1 N1 C5 -142.5(8)
N3 Ir1 N1 C5 133.7(8)
C19 Ir1 N1 N2 -140.8(7)
C13 Ir1 N1 N2 45(2)
C16 Ir1 N1 N2 128.4(6)
O1 Ir1 N1 N2 43.1(6)
N3 Ir1 N1 N2 -40.7(6)
C5 N1 N2 C3 2.4(10)
Ir1 N1 N2 C3 178.0(5)
C5 N1 N2 C1 -177.5(8)
Ir1 N1 N2 C1 -1.9(10)
C19 Ir1 N3 C10 -37.3(10)
C13 Ir1 N3 C10 54.3(9)
C16 Ir1 N3 C10 134.2(15)
O1 Ir1 N3 C10 139.4(9)
N1 Ir1 N3 C10 -136.7(9)
C19 Ir1 N3 N4 140.1(7)
C13 Ir1 N3 N4 -128.3(6)
C16 Ir1 N3 N4 -48.4(19)
O1 Ir1 N3 N4 -43.2(6)
N1 Ir1 N3 N4 40.7(6)
C10 N3 N4 C8 -1.3(10)
Ir1 N3 N4 C8 -179.4(6)
C10 N3 N4 C1 179.2(8)
Ir1 N3 N4 C1 1.0(10)
C13 Ir1 O1 C12 138.8(7)
C16 Ir1 O1 C12 -138.1(7)
N3 Ir1 O1 C12 42.8(7)
N1 Ir1 O1 C12 -41.6(7)
N1 N2 C1 N4 63.4(10)
C3 N2 C1 N4 -116.4(10)
N1 N2 C1 C12 -57.5(10)
C3 N2 C1 C12 122.6(9)
N3 N4 C1 N2 -63.2(10)
C8 N4 C1 N2 117.3(10)
N3 N4 C1 C12 58.5(11)
C8 N4 C1 C12 -121.0(9)
N1 N2 C3 C4 -0.3(10)
C1 N2 C3 C4 179.6(8)
N1 N2 C3 C2 -178.7(8)
C1 N2 C3 C2 1.2(14)
N2 C3 C4 C5 -1.8(10)
C2 C3 C4 C5 176.5(10)
N2 N1 C5 C6 179.0(9)
Ir1 N1 C5 C6 4.3(15)
N2 N1 C5 C4 -3.2(9)
Ir1 N1 C5 C4 -177.9(6)
C3 C4 C5 N1 3.1(10)
C3 C4 C5 C6 -179.2(10)
N3 N4 C8 C9 1.2(10)
C1 N4 C8 C9 -179.3(8)
N3 N4 C8 C7 178.0(8)
C1 N4 C8 C7 -2.5(14)
N4 C8 C9 C10 -0.7(10)
C7 C8 C9 C10 -177.0(10)
C8 C9 C10 N3 0.0(11)
C8 C9 C10 C11 179.7(9)
N4 N3 C10 C9 0.8(10)
Ir1 N3 C10 C9 178.4(6)
N4 N3 C10 C11 -179.0(8)
Ir1 N3 C10 C11 -1.4(14)
Ir1 O1 C12 O2 178.5(7)
Ir1 O1 C12 C1 -0.3(10)
N2 C1 C12 O2 -117.8(10)
N4 C1 C12 O2 120.3(10)
N2 C1 C12 O1 61.1(10)
N4 C1 C12 O1 -60.8(11)
C19 Ir1 C13 C14 -94.6(8)
C16 Ir1 C13 C14 -5.0(7)
O1 Ir1 C13 C14 81.6(7)
N3 Ir1 C13 C14 164.3(7)
N1 Ir1 C13 C14 80(2)
Ir1 C13 C14 C15 3.1(12)
Ir1 C13 C14 C17 -178.1(8)
C13 C14 C15 C18 179.7(11)
C17 C14 C15 C18 1.1(19)
C13 C14 C15 C16 2.0(14)
C17 C14 C15 C16 -176.6(11)
C14 C15 C16 Ir1 -6.1(12)
C18 C15 C16 Ir1 176.0(8)
C19 Ir1 C16 C15 96.6(8)
C13 Ir1 C16 C15 5.9(7)
O1 Ir1 C16 C15 -80.3(7)
N3 Ir1 C16 C15 -75.2(18)
N1 Ir1 C16 C15 -163.0(7)

loop_
_platon_squeeze_void_nr
_platon_squeeze_void_average_x
_platon_squeeze_void_average_y
_platon_squeeze_void_average_z
_platon_squeeze_void_volume
_platon_squeeze_void_count_electrons
_platon_squeeze_void_content
1 0.320 -0.159 0.328 77 14 ' '
2 0.680 0.159 0.672 77 14 ' '
3 0.680 0.341 0.172 77 14 ' '
4 0.320 0.659 0.828 77 14 ' '
